data_2228253
loop_
_publ_author_name
'Sheng, Liang-Quan'
'Xu, Hua-Jie'
'Du, Na-Na'
'Jiang, Xue-Yue'

_publ_section_title
;
 Methyl 3-[(<i>E</i>)-(2-hydroxy-1-naphthyl)methylidene]carbazate
;
_journal_coeditor_code BX2318
_journal_issue 12
_journal_name_full 'Acta Crystallographica Section E'
_journal_page_first o3046
_journal_paper_doi 10.1107/S1600536810044041
_journal_volume 66
_journal_year 2010
_chemical_formula_iupac 'C13 H12 N2 O3'
_chemical_formula_moiety 'C13 H12 N2 O3'
_chemical_formula_sum 'C13 H12 N2 O3'
_chemical_formula_weight 244.25
_chemical_name_systematic
;
Methyl 3-[(<i>E</i>)-2-hydroxy-1-naphthyl)methylidene]carbazate
;
_space_group_IT_number 19
_symmetry_cell_setting orthorhombic
_symmetry_space_group_name_Hall 'P 2ac 2ab'
_symmetry_space_group_name_H-M 'P 21 21 21'
_atom_sites_solution_hydrogens geom
_atom_sites_solution_primary direct
_atom_sites_solution_secondary difmap
_audit_creation_method SHELXL-97
_cell_angle_alpha 90.00
_cell_angle_beta 90.00
_cell_angle_gamma 90.00
_cell_formula_units_Z 4
_cell_length_a 5.1754(3)
_cell_length_b 9.2787(5)
_cell_length_c 23.6766(12)
_cell_measurement_reflns_used 2986
_cell_measurement_temperature 291(2)
_cell_measurement_theta_max 29.0489
_cell_measurement_theta_min 3.3811
_cell_volume 1136.97(11)
_computing_cell_refinement 'CrysAlis Pro (Oxford Diffraction, 2009)'
_computing_data_collection 'CrysAlis Pro (Oxford Diffraction, 2009)'
_computing_data_reduction 'CrysAlis Pro (Oxford Diffraction, 2009)'
_computing_molecular_graphics 'ORTEP-3 (Farrugia, 1997)'
_computing_publication_material 'SHELXL97 (Sheldrick, 2008)'
_computing_structure_refinement 'SHELXL97 (Sheldrick, 2008)'
_computing_structure_solution 'SHELXS97 (Sheldrick, 2008)'
_diffrn_ambient_temperature 291(2)
_diffrn_detector_area_resol_mean 15.9149
_diffrn_measured_fraction_theta_full 0.975
_diffrn_measured_fraction_theta_max 0.975
_diffrn_measurement_device_type 'Oxford Diffraction Gemini S Ultra'
_diffrn_measurement_method '\w scans'
_diffrn_radiation_monochromator graphite
_diffrn_radiation_source 'Enhance (Mo) X-ray Source'
_diffrn_radiation_type MoK\a
_diffrn_radiation_wavelength 0.71073
_diffrn_reflns_av_R_equivalents 0.0312
_diffrn_reflns_av_sigmaI/netI 0.0348
_diffrn_reflns_limit_h_max 6
_diffrn_reflns_limit_h_min -6
_diffrn_reflns_limit_k_max 12
_diffrn_reflns_limit_k_min -12
_diffrn_reflns_limit_l_max 29
_diffrn_reflns_limit_l_min -30
_diffrn_reflns_number 6329
_diffrn_reflns_theta_full 27.86
_diffrn_reflns_theta_max 27.86
_diffrn_reflns_theta_min 3.39
_exptl_absorpt_coefficient_mu 0.103
_exptl_absorpt_correction_T_max 0.9697
_exptl_absorpt_correction_T_min 0.9598
_exptl_absorpt_correction_type multi-scan
_exptl_absorpt_process_details
;
(CrysAlis Pro; Oxford Diffraction, 2009)
;
_exptl_crystal_colour yellow
_exptl_crystal_density_diffrn 1.427
_exptl_crystal_density_method 'not measured'
_exptl_crystal_description block
_exptl_crystal_F_000 512
_exptl_crystal_size_max 0.40
_exptl_crystal_size_mid 0.36
_exptl_crystal_size_min 0.30
_refine_diff_density_max 0.127
_refine_diff_density_min -0.129
_refine_ls_extinction_method none
_refine_ls_goodness_of_fit_ref 1.085
_refine_ls_hydrogen_treatment constr
_refine_ls_matrix_type full
_refine_ls_number_parameters 165
_refine_ls_number_reflns 1562
_refine_ls_number_restraints 0
_refine_ls_restrained_S_all 1.085
_refine_ls_R_factor_all 0.0479
_refine_ls_R_factor_gt 0.0303
_refine_ls_shift/su_max 0.000
_refine_ls_shift/su_mean 0.000
_refine_ls_structure_factor_coef Fsqd
_refine_ls_weighting_details 'calc w=1/[\s^2^(Fo^2^)+(0.0239P)^2^+0.0000P] where P=(Fo^2^+2Fc^2^)/3'
_refine_ls_weighting_scheme calc
_refine_ls_wR_factor_gt 0.0558
_refine_ls_wR_factor_ref 0.0579
_reflns_number_gt 1120
_reflns_number_total 1562
_reflns_threshold_expression I>2\s(I)
_cod_data_source_file bx2318.cif
_cod_data_source_block I
_cod_database_code 2228253
_cod_database_fobs_code 2228253

loop_
_symmetry_equiv_pos_as_xyz
'x, y, z'
'-x+1/2, -y, z+1/2'
'x+1/2, -y+1/2, -z'
'-x, y+1/2, -z+1/2'

loop_
_atom_site_type_symbol
_atom_site_label
_atom_site_fract_x
_atom_site_fract_y
_atom_site_fract_z
_atom_site_U_iso_or_equiv
_atom_site_adp_type
_atom_site_calc_flag
_atom_site_refinement_flags
_atom_site_occupancy
_atom_site_disorder_assembly
_atom_site_disorder_group
C C1 0.7358(4) 0.2360(2) 0.64442(8) 0.0492(5) Uani d . 1 . .
H H1A 0.8342 0.2851 0.6711 0.059 Uiso calc R 1 . .
C C2 0.7869(4) 0.2539(2) 0.58880(8) 0.0538(5) Uani d . 1 . .
H H2A 0.9175 0.3163 0.5774 0.065 Uiso calc R 1 . .
C C3 0.6428(4) 0.1785(2) 0.54858(8) 0.0529(5) Uani d . 1 . .
H H3 0.6800 0.1901 0.5104 0.064 Uiso calc R 1 . .
C C4 0.4483(4) 0.0881(2) 0.56460(7) 0.0460(5) Uani d . 1 . .
H H4 0.3539 0.0397 0.5371 0.055 Uiso calc R 1 . .
C C5 0.3871(3) 0.06633(18) 0.62220(7) 0.0363(4) Uani d . 1 . .
C C6 0.5348(3) 0.14347(18) 0.66256(7) 0.0402(4) Uani d . 1 . .
C C7 0.4774(4) 0.1259(2) 0.72052(7) 0.0478(5) Uani d . 1 . .
H H7 0.5710 0.1780 0.7471 0.057 Uiso calc R 1 . .
C C8 0.2899(4) 0.0355(2) 0.73821(7) 0.0476(5) Uani d . 1 . .
H H8 0.2564 0.0256 0.7766 0.057 Uiso calc R 1 . .
C C9 0.1459(3) -0.04352(19) 0.69896(7) 0.0406(4) Uani d . 1 . .
C C10 0.1867(3) -0.02866(18) 0.64118(7) 0.0354(4) Uani d . 1 . .
C C11 0.0239(3) -0.10114(18) 0.60072(6) 0.0396(4) Uani d . 1 . .
H H11 0.0471 -0.0813 0.5626 0.047 Uiso calc R 1 . .
C C12 -0.4938(4) -0.33819(19) 0.57803(6) 0.0397(4) Uani d . 1 . .
C C13 -0.7307(4) -0.4828(2) 0.64025(8) 0.0554(5) Uani d . 1 . .
H H13A -0.8917 -0.4395 0.6294 0.083 Uiso calc R 1 . .
H H13B -0.7372 -0.5087 0.6795 0.083 Uiso calc R 1 . .
H H13C -0.7014 -0.5677 0.6179 0.083 Uiso calc R 1 . .
N N1 -0.1522(3) -0.19204(16) 0.61512(6) 0.0410(4) Uani d . 1 . .
N N2 -0.2962(3) -0.24594(17) 0.57083(5) 0.0455(4) Uani d . 1 . .
H H2 -0.2578 -0.2193 0.5371 0.055 Uiso calc R 1 . .
O O1 -0.0360(3) -0.13205(14) 0.72081(5) 0.0553(4) Uani d . 1 . .
H H1 -0.1165 -0.1705 0.6951 0.083 Uiso calc R 1 . .
O O2 -0.6293(2) -0.37715(15) 0.53872(5) 0.0548(4) Uani d . 1 . .
O O3 -0.5234(2) -0.38178(12) 0.63113(4) 0.0462(3) Uani d . 1 . .

loop_
_atom_site_aniso_label
_atom_site_aniso_U_11
_atom_site_aniso_U_22
_atom_site_aniso_U_33
_atom_site_aniso_U_12
_atom_site_aniso_U_13
_atom_site_aniso_U_23
C1 0.0448(11) 0.0476(11) 0.0551(11) -0.0007(12) -0.0054(9) -0.0056(10)
C2 0.0448(11) 0.0570(12) 0.0597(12) -0.0065(12) 0.0032(11) 0.0074(11)
C3 0.0487(12) 0.0657(14) 0.0443(10) -0.0078(12) -0.0017(10) 0.0070(10)
C4 0.0413(11) 0.0562(12) 0.0404(9) -0.0019(11) -0.0027(9) 0.0043(9)
C5 0.0347(9) 0.0353(9) 0.0388(9) 0.0067(9) -0.0037(8) 0.0020(8)
C6 0.0385(10) 0.0368(10) 0.0453(9) 0.0044(11) -0.0051(9) 0.0009(9)
C7 0.0546(11) 0.0499(11) 0.0390(9) -0.0025(13) -0.0065(10) -0.0068(9)
C8 0.0570(12) 0.0542(12) 0.0315(9) 0.0008(12) -0.0029(9) -0.0013(9)
C9 0.0406(10) 0.0410(10) 0.0404(10) 0.0028(10) -0.0001(9) 0.0058(9)
C10 0.0359(10) 0.0358(9) 0.0346(9) 0.0044(10) -0.0040(8) 0.0002(8)
C11 0.0401(10) 0.0427(10) 0.0359(9) 0.0007(12) 0.0000(8) 0.0025(8)
C12 0.0427(10) 0.0428(10) 0.0336(9) 0.0023(11) -0.0029(9) -0.0007(8)
C13 0.0492(12) 0.0622(12) 0.0547(11) -0.0121(13) -0.0041(10) 0.0117(10)
N1 0.0422(9) 0.0446(9) 0.0362(7) -0.0021(9) -0.0076(7) -0.0017(7)
N2 0.0503(9) 0.0556(9) 0.0305(7) -0.0110(10) -0.0022(7) 0.0015(7)
O1 0.0580(8) 0.0671(9) 0.0406(6) -0.0135(9) 0.0007(7) 0.0059(7)
O2 0.0601(8) 0.0684(9) 0.0360(6) -0.0118(9) -0.0126(6) 0.0004(7)
O3 0.0506(7) 0.0528(7) 0.0352(6) -0.0126(8) -0.0053(6) 0.0075(6)

loop_
_atom_type_symbol
_atom_type_description
_atom_type_scat_dispersion_real
_atom_type_scat_dispersion_imag
_atom_type_scat_source
C C 0.0033 0.0000 'International Tables Vol C Tables 4.2.6.8 and 6.1.1.4'
H H 0.0000 0.0000 'International Tables Vol C Tables 4.2.6.8 and 6.1.1.4'
N N 0.0061 0.0000 'International Tables Vol C Tables 4.2.6.8 and 6.1.1.4'
O O 0.0106 0.0000 'International Tables Vol C Tables 4.2.6.8 and 6.1.1.4'

loop_
_geom_angle_atom_site_label_1
_geom_angle_atom_site_label_2
_geom_angle_atom_site_label_3
_geom_angle_site_symmetry_1
_geom_angle_site_symmetry_3
_geom_angle
_geom_angle_publ_flag
C2 C1 C6 . . 120.88(18) ?
C2 C1 H1A . . 119.6 ?
C6 C1 H1A . . 119.6 ?
C1 C2 C3 . . 119.82(19) ?
C1 C2 H2A . . 120.1 ?
C3 C2 H2A . . 120.1 ?
C4 C3 C2 . . 120.82(17) ?
C4 C3 H3 . . 119.6 ?
C2 C3 H3 . . 119.6 ?
C3 C4 C5 . . 121.39(17) ?
C3 C4 H4 . . 119.3 ?
C5 C4 H4 . . 119.3 ?
C4 C5 C6 . . 117.21(16) ?
C4 C5 C10 . . 123.50(16) ?
C6 C5 C10 . . 119.29(15) ?
C7 C6 C1 . . 121.25(17) ?
C7 C6 C5 . . 118.88(17) ?
C1 C6 C5 . . 119.87(15) ?
C8 C7 C6 . . 121.60(17) ?
C8 C7 H7 . . 119.2 ?
C6 C7 H7 . . 119.2 ?
C7 C8 C9 . . 120.18(16) ?
C7 C8 H8 . . 119.9 ?
C9 C8 H8 . . 119.9 ?
O1 C9 C10 . . 122.83(16) ?
O1 C9 C8 . . 115.79(15) ?
C10 C9 C8 . . 121.38(17) ?
C9 C10 C5 . . 118.63(16) ?
C9 C10 C11 . . 121.23(16) ?
C5 C10 C11 . . 120.08(14) ?
N1 C11 C10 . . 122.89(14) ?
N1 C11 H11 . . 118.6 ?
C10 C11 H11 . . 118.6 ?
O2 C12 O3 . . 124.41(18) ?
O2 C12 N2 . . 121.93(15) ?
O3 C12 N2 . . 113.66(15) ?
O3 C13 H13A . . 109.5 ?
O3 C13 H13B . . 109.5 ?
H13A C13 H13B . . 109.5 ?
O3 C13 H13C . . 109.5 ?
H13A C13 H13C . . 109.5 ?
H13B C13 H13C . . 109.5 ?
C11 N1 N2 . . 114.73(13) ?
C12 N2 N1 . . 123.02(13) ?
C12 N2 H2 . . 118.5 ?
N1 N2 H2 . . 118.5 ?
C9 O1 H1 . . 109.5 ?
C12 O3 C13 . . 115.17(14) ?

loop_
_geom_bond_atom_site_label_1
_geom_bond_atom_site_label_2
_geom_bond_site_symmetry_2
_geom_bond_distance
_geom_bond_publ_flag
C1 C2 . 1.353(2) ?
C1 C6 . 1.416(2) ?
C1 H1A . 0.9300 ?
C2 C3 . 1.397(3) ?
C2 H2A . 0.9300 ?
C3 C4 . 1.364(2) ?
C3 H3 . 0.9300 ?
C4 C5 . 1.414(2) ?
C4 H4 . 0.9300 ?
C5 C6 . 1.418(2) ?
C5 C10 . 1.433(2) ?
C6 C7 . 1.413(2) ?
C7 C8 . 1.350(2) ?
C7 H7 . 0.9300 ?
C8 C9 . 1.399(2) ?
C8 H8 . 0.9300 ?
C9 O1 . 1.3523(19) ?
C9 C10 . 1.391(2) ?
C10 C11 . 1.442(2) ?
C11 N1 . 1.288(2) ?
C11 H11 . 0.9300 ?
C12 O2 . 1.2203(19) ?
C12 O3 . 1.3294(19) ?
C12 N2 . 1.344(2) ?
C13 O3 . 1.441(2) ?
C13 H13A . 0.9600 ?
C13 H13B . 0.9600 ?
C13 H13C . 0.9600 ?
N1 N2 . 1.3804(18) ?
N2 H2 . 0.8600 ?
O1 H1 . 0.8200 ?

loop_
_geom_hbond_atom_site_label_D
_geom_hbond_atom_site_label_H
_geom_hbond_atom_site_label_A
_geom_hbond_site_symmetry_A
_geom_hbond_distance_DH
_geom_hbond_distance_HA
_geom_hbond_distance_DA
_geom_hbond_angle_DHA
O1 H1 N1 . 0.82 1.91 2.6332(18) 146.1
N2 H2 O2 3_546 0.86 2.11 2.9626(18) 169.8

loop_
_geom_torsion_atom_site_label_1
_geom_torsion_atom_site_label_2
_geom_torsion_atom_site_label_3
_geom_torsion_atom_site_label_4
_geom_torsion_site_symmetry_1
_geom_torsion_site_symmetry_2
_geom_torsion_site_symmetry_3
_geom_torsion_site_symmetry_4
_geom_torsion
_geom_torsion_publ_flag
C6 C1 C2 C3 . . . . -1.1(3) ?
C1 C2 C3 C4 . . . . 0.9(3) ?
C5 C4 C3 C2 . . . . -0.6(3) ?
C6 C5 C4 C3 . . . . 0.6(3) ?
C10 C5 C4 C3 . . . . -179.27(16) ?
C2 C1 C6 C7 . . . . -178.94(18) ?
C2 C1 C6 C5 . . . . 1.1(3) ?
C4 C5 C6 C7 . . . . 179.26(17) ?
C10 C5 C6 C7 . . . . -0.9(2) ?
C4 C5 C6 C1 . . . . -0.8(2) ?
C10 C5 C6 C1 . . . . 179.04(15) ?
C1 C6 C7 C8 . . . . -178.46(16) ?
C5 C6 C7 C8 . . . . 1.5(3) ?
C9 C8 C7 C6 . . . . -0.2(3) ?
C7 C8 C9 O1 . . . . 179.49(16) ?
C7 C8 C9 C10 . . . . -1.6(3) ?
C5 C10 C9 O1 . . . . -179.05(14) ?
C5 C10 C9 C8 . . . . 2.1(2) ?
C11 C10 C9 O1 . . . . 4.0(3) ?
C11 C10 C9 C8 . . . . -174.82(16) ?
C9 C10 C5 C4 . . . . 178.98(18) ?
C9 C10 C5 C6 . . . . -0.9(2) ?
C11 C10 C5 C4 . . . . -4.0(2) ?
C11 C10 C5 C6 . . . . 176.13(15) ?
C9 C10 C11 N1 . . . . -6.0(2) ?
C5 C10 C11 N1 . . . . 177.12(14) ?
N2 N1 C11 C10 . . . . 177.35(15) ?
N1 N2 C12 O2 . . . . 175.09(16) ?
N1 N2 C12 O3 . . . . -5.3(2) ?
C12 N2 N1 C11 . . . . -177.71(15) ?
C13 O3 C12 O2 . . . . 0.6(3) ?
C13 O3 C12 N2 . . . . -178.95(13) ?

loop_
_cod_related_entry_id
_cod_related_entry_database
_cod_related_entry_code
1 ChemSpider 12974042
